data_7205639
loop_
_publ_author_name
'Wahl, Helene'
'Haynes, Delia A.'
'le Roex, Tanya'

_publ_section_title
;
 Solvate formation in lutidinium pamoate salts: a systematic study
;
_journal_issue 7
_journal_name_full CrystEngComm
_journal_page_first 2227
_journal_paper_doi 10.1039/c0ce00528b
_journal_volume 13
_journal_year 2011
_chemical_formula_moiety 'C23 H15 O6 1- , C7 H10 N 1+ , C3 H7 N O'
_chemical_formula_sum 'C33 H32 N2 O7'
_chemical_formula_weight 568.61
_chemical_name_common '2,4 lutidinium pamoate DMF solvate'
_chemical_name_systematic
;
?
;
_space_group_IT_number 14
_symmetry_cell_setting monoclinic
_symmetry_space_group_name_Hall '-P 2ybc'
_symmetry_space_group_name_H-M 'P 1 21/c 1'
_atom_sites_solution_hydrogens geom
_atom_sites_solution_primary direct
_atom_sites_solution_secondary difmap
_audit_creation_method SHELXL-97
_cell_angle_alpha 90.00
_cell_angle_beta 108.7730(10)
_cell_angle_gamma 90.00
_cell_formula_units_Z 4
_cell_length_a 13.9767(12)
_cell_length_b 12.6966(11)
_cell_length_c 16.7676(15)
_cell_measurement_reflns_used 3918
_cell_measurement_temperature 100(2)
_cell_measurement_theta_max 27.524
_cell_measurement_theta_min 2.223
_cell_volume 2817.2(4)
_computing_cell_refinement 'SAINT (Bruker, 2009)'
_computing_data_collection 'APEX2 (Bruker, 2009)'
_computing_data_reduction SAINT
_computing_structure_refinement 'SHELXL (Sheldrick, 2008)'
_computing_structure_solution 'SHELXS (Sheldrick, 2008)'
_diffrn_ambient_temperature 100(2)
_diffrn_measured_fraction_theta_full 0.999
_diffrn_measured_fraction_theta_max 0.912
_diffrn_measurement_device_type 'Bruker APEX CCD area-detector'
_diffrn_measurement_method \w
_diffrn_radiation_monochromator graphite
_diffrn_radiation_source 'fine-focus sealed tube'
_diffrn_radiation_type MoK\a
_diffrn_radiation_wavelength 0.71073
_diffrn_reflns_av_R_equivalents 0.0663
_diffrn_reflns_av_sigmaI/netI 0.0634
_diffrn_reflns_limit_h_max 16
_diffrn_reflns_limit_h_min -17
_diffrn_reflns_limit_k_max 16
_diffrn_reflns_limit_k_min -13
_diffrn_reflns_limit_l_max 21
_diffrn_reflns_limit_l_min -21
_diffrn_reflns_number 16490
_diffrn_reflns_theta_full 26.00
_diffrn_reflns_theta_max 27.88
_diffrn_reflns_theta_min 1.54
_diffrn_standards_number 0
_exptl_absorpt_coefficient_mu 0.095
_exptl_absorpt_correction_T_max 0.9869
_exptl_absorpt_correction_T_min 0.9731
_exptl_absorpt_correction_type multi-scan
_exptl_absorpt_process_details '(SADABS; Bruker, 2002)'
_exptl_crystal_colour colourless
_exptl_crystal_density_diffrn 1.341
_exptl_crystal_density_method 'not measured'
_exptl_crystal_description block
_exptl_crystal_F_000 1200
_exptl_crystal_size_max 0.29
_exptl_crystal_size_mid 0.26
_exptl_crystal_size_min 0.14
_refine_diff_density_max 0.294
_refine_diff_density_min -0.237
_refine_diff_density_rms 0.048
_refine_ls_extinction_method none
_refine_ls_goodness_of_fit_ref 0.953
_refine_ls_hydrogen_treatment mixed
_refine_ls_matrix_type full
_refine_ls_number_parameters 413
_refine_ls_number_reflns 6121
_refine_ls_number_restraints 0
_refine_ls_restrained_S_all 0.953
_refine_ls_R_factor_all 0.0713
_refine_ls_R_factor_gt 0.0443
_refine_ls_shift/su_max 0.000
_refine_ls_shift/su_mean 0.000
_refine_ls_structure_factor_coef Fsqd
_refine_ls_weighting_details 'calc w=1/[\s^2^(Fo^2^)+(0.0622P)^2^+0.0000P] where P=(Fo^2^+2Fc^2^)/3'
_refine_ls_weighting_scheme calc
_refine_ls_wR_factor_gt 0.1127
_refine_ls_wR_factor_ref 0.1265
_reflns_number_gt 4032
_reflns_number_total 6121
_reflns_threshold_expression >2sigma(I)
_cod_data_source_file c0ce00528b.txt
_cod_data_source_block 3
_cod_original_sg_symbol_H-M P2(1)/c
_cod_database_code 7205639

loop_
_symmetry_equiv_pos_as_xyz
'x, y, z'
'-x, y+1/2, -z+1/2'
'-x, -y, -z'
'x, -y-1/2, z-1/2'

loop_
_atom_site_label
_atom_site_type_symbol
_atom_site_fract_x
_atom_site_fract_y
_atom_site_fract_z
_atom_site_U_iso_or_equiv
_atom_site_adp_type
_atom_site_occupancy
_atom_site_symmetry_multiplicity
_atom_site_calc_flag
_atom_site_refinement_flags
_atom_site_disorder_assembly
_atom_site_disorder_group
N11 N 0.24529(11) 0.66792(11) 0.56393(9) 0.0252(3) Uani 1 1 d . . .
H11 H 0.2543(15) 0.6978(16) 0.5133(13) 0.055(6) Uiso 1 1 d . . .
C12 C 0.31804(13) 0.60577(13) 0.61466(10) 0.0258(4) Uani 1 1 d . . .
C13 C 0.30187(13) 0.56226(14) 0.68444(10) 0.0285(4) Uani 1 1 d . . .
H13 H 0.3522 0.5182 0.7207 0.034 Uiso 1 1 calc R . .
C14 C 0.21375(14) 0.58135(14) 0.70277(10) 0.0294(4) Uani 1 1 d . . .
C15 C 0.14086(13) 0.64621(14) 0.64831(10) 0.0280(4) Uani 1 1 d . . .
H15 H 0.0794 0.6607 0.6590 0.034 Uiso 1 1 calc R . .
C16 C 0.15884(13) 0.68864(14) 0.57948(10) 0.0272(4) Uani 1 1 d . . .
H16 H 0.1097 0.7331 0.5424 0.033 Uiso 1 1 calc R . .
C17 C 0.41140(13) 0.58901(15) 0.59137(12) 0.0365(5) Uani 1 1 d . . .
H17A H 0.3942 0.5508 0.5378 0.055 Uiso 1 1 calc R . .
H17B H 0.4602 0.5478 0.6355 0.055 Uiso 1 1 calc R . .
H17C H 0.4411 0.6574 0.5856 0.055 Uiso 1 1 calc R . .
C18 C 0.19683(17) 0.53427(17) 0.77929(11) 0.0447(5) Uani 1 1 d . . .
H18A H 0.1412 0.5711 0.7909 0.067 Uiso 1 1 calc R . .
H18B H 0.2585 0.5414 0.8277 0.067 Uiso 1 1 calc R . .
H18C H 0.1798 0.4595 0.7691 0.067 Uiso 1 1 calc R . .
O211 O 0.45914(9) 0.81555(9) 0.41665(7) 0.0226(3) Uani 1 1 d . . .
H211 H 0.4091(18) 0.8049(18) 0.4359(14) 0.068(8) Uiso 1 1 d . . .
O221 O 0.29111(8) 0.74587(9) 0.42731(7) 0.0252(3) Uani 1 1 d . . .
O222 O 0.18038(8) 0.67857(9) 0.31074(7) 0.0238(3) Uani 1 1 d . . .
O224 O 0.77325(9) 0.81871(9) 0.27604(7) 0.0230(3) Uani 1 1 d . . .
H224 H 0.8272(17) 0.8103(17) 0.2592(13) 0.059(7) Uiso 1 1 d . . .
O233 O 0.94698(8) 0.76213(9) 0.27050(7) 0.0269(3) Uani 1 1 d . . .
O234 O 1.04659(8) 0.66409(9) 0.37538(7) 0.0253(3) Uani 1 1 d . . .
H234 H 1.1086(17) 0.6770(19) 0.3460(13) 0.081(8) Uiso 1 1 d . . .
C211 C 0.44257(11) 0.75513(12) 0.34636(9) 0.0173(3) Uani 1 1 d . . .
C212 C 0.34764(11) 0.70264(12) 0.31170(9) 0.0180(3) Uani 1 1 d . . .
C213 C 0.32979(12) 0.64557(12) 0.23921(9) 0.0191(3) Uani 1 1 d . . .
H213 H 0.2666 0.6109 0.2162 0.023 Uiso 1 1 calc R . .
C214 C 0.40257(11) 0.63680(12) 0.19780(9) 0.0181(3) Uani 1 1 d . . .
C215 C 0.38167(12) 0.58083(13) 0.12140(10) 0.0216(4) Uani 1 1 d . . .
H215 H 0.3179 0.5474 0.0981 0.026 Uiso 1 1 calc R . .
C216 C 0.45147(12) 0.57382(13) 0.08041(10) 0.0222(4) Uani 1 1 d . . .
H216 H 0.4367 0.5353 0.0293 0.027 Uiso 1 1 calc R . .
C217 C 0.54589(12) 0.62435(12) 0.11479(9) 0.0206(4) Uani 1 1 d . . .
H217 H 0.5946 0.6195 0.0864 0.025 Uiso 1 1 calc R . .
C218 C 0.56839(12) 0.68016(12) 0.18829(9) 0.0185(3) Uani 1 1 d . . .
H218 H 0.6322 0.7139 0.2098 0.022 Uiso 1 1 calc R . .
C219 C 0.49790(11) 0.68857(12) 0.23325(9) 0.0166(3) Uani 1 1 d . . .
C220 C 0.51747(11) 0.74790(12) 0.30898(9) 0.0170(3) Uani 1 1 d . . .
C221 C 0.26804(12) 0.71010(12) 0.35352(10) 0.0192(3) Uani 1 1 d . . .
C222 C 0.61583(11) 0.80917(12) 0.34592(9) 0.0185(3) Uani 1 1 d . . .
H22A H 0.6239 0.8566 0.3016 0.022 Uiso 1 1 calc R . .
H22B H 0.6090 0.8542 0.3920 0.022 Uiso 1 1 calc R . .
C223 C 0.71233(11) 0.74479(12) 0.38032(9) 0.0174(3) Uani 1 1 d . . .
C224 C 0.78774(12) 0.75349(12) 0.34334(9) 0.0181(3) Uani 1 1 d . . .
C225 C 0.88078(11) 0.69677(12) 0.37568(9) 0.0183(3) Uani 1 1 d . . .
C226 C 0.89557(11) 0.63236(12) 0.44409(9) 0.0191(3) Uani 1 1 d . . .
H226 H 0.9563 0.5928 0.4641 0.023 Uiso 1 1 calc R . .
C227 C 0.82276(11) 0.62340(12) 0.48559(9) 0.0179(3) Uani 1 1 d . . .
C228 C 0.84171(12) 0.56261(13) 0.55996(10) 0.0214(4) Uani 1 1 d . . .
H228 H 0.9021 0.5224 0.5797 0.026 Uiso 1 1 calc R . .
C229 C 0.77430(12) 0.56086(13) 0.60386(10) 0.0232(4) Uani 1 1 d . . .
H229 H 0.7880 0.5203 0.6539 0.028 Uiso 1 1 calc R . .
C230 C 0.68431(12) 0.61999(13) 0.57389(9) 0.0220(4) Uani 1 1 d . . .
H230 H 0.6381 0.6200 0.6048 0.026 Uiso 1 1 calc R . .
C231 C 0.66231(12) 0.67735(12) 0.50112(9) 0.0199(4) Uani 1 1 d . . .
H231 H 0.6004 0.7150 0.4818 0.024 Uiso 1 1 calc R . .
C232 C 0.73064(11) 0.68172(12) 0.45383(9) 0.0174(3) Uani 1 1 d . . .
C233 C 0.96152(12) 0.71010(13) 0.33582(10) 0.0201(4) Uani 1 1 d . . .
C1 C 1.03479(15) 0.55096(18) 0.16239(12) 0.0463(5) Uani 1 1 d . A .
H1A H 1.0777 0.4881 0.1728 0.069 Uiso 1 1 calc R . .
H1B H 1.0162 0.5669 0.2127 0.069 Uiso 1 1 calc R . .
H1C H 1.0717 0.6107 0.1495 0.069 Uiso 1 1 calc R . .
N2 N 0.94439(11) 0.53195(11) 0.09192(8) 0.0259(3) Uani 1 1 d . . .
C3 C 0.87270(17) 0.61664(17) 0.06387(14) 0.0500(6) Uani 1 1 d . A .
H3A H 0.8982 0.6675 0.0316 0.075 Uiso 1 1 calc R . .
H3B H 0.8632 0.6518 0.1128 0.075 Uiso 1 1 calc R . .
H3C H 0.8079 0.5882 0.0281 0.075 Uiso 1 1 calc R . .
C4A C 0.9360(4) 0.4405(4) 0.0503(3) 0.0275(10) Uani 0.777(6) 1 d P A 1
H4A H 0.9885 0.3905 0.0718 0.033 Uiso 0.777(6) 1 calc PR A 1
O5A O 0.86704(14) 0.41560(15) -0.01259(12) 0.0432(8) Uani 0.777(6) 1 d P A 1
C4B C 0.9089(18) 0.453(2) 0.0396(18) 0.070(10) Uiso 0.223(6) 1 d P A 2
H4B H 0.8452 0.4597 -0.0031 0.084 Uiso 0.223(6) 1 calc PR A 2
O5B O 0.9577(5) 0.3718(6) 0.0456(4) 0.048(3) Uani 0.223(6) 1 d P A 2

loop_
_atom_site_aniso_label
_atom_site_aniso_U_11
_atom_site_aniso_U_22
_atom_site_aniso_U_33
_atom_site_aniso_U_23
_atom_site_aniso_U_13
_atom_site_aniso_U_12
N11 0.0281(8) 0.0257(8) 0.0230(7) -0.0024(6) 0.0100(6) -0.0062(6)
C12 0.0266(9) 0.0216(9) 0.0270(9) -0.0082(7) 0.0059(8) -0.0052(7)
C13 0.0329(10) 0.0219(9) 0.0264(9) -0.0020(8) 0.0033(8) -0.0034(8)
C14 0.0409(11) 0.0233(10) 0.0234(9) -0.0049(8) 0.0096(8) -0.0112(8)
C15 0.0280(10) 0.0272(10) 0.0315(9) -0.0062(8) 0.0132(8) -0.0079(8)
C16 0.0267(10) 0.0260(10) 0.0266(9) -0.0030(8) 0.0055(8) -0.0024(8)
C17 0.0297(10) 0.0384(11) 0.0420(11) -0.0126(9) 0.0122(9) -0.0050(9)
C18 0.0635(15) 0.0420(13) 0.0326(10) 0.0025(10) 0.0209(10) -0.0119(11)
O211 0.0196(6) 0.0292(7) 0.0212(6) -0.0061(5) 0.0096(5) -0.0016(5)
O221 0.0222(6) 0.0346(7) 0.0222(6) -0.0039(5) 0.0118(5) -0.0035(5)
O222 0.0169(6) 0.0324(7) 0.0243(6) -0.0008(5) 0.0098(5) -0.0011(5)
O224 0.0182(6) 0.0294(7) 0.0236(6) 0.0057(5) 0.0097(5) 0.0012(5)
O233 0.0222(6) 0.0368(7) 0.0247(6) 0.0066(6) 0.0116(5) 0.0038(5)
O234 0.0174(6) 0.0350(7) 0.0264(6) 0.0048(5) 0.0112(5) 0.0052(5)
C211 0.0173(8) 0.0180(8) 0.0159(8) 0.0020(6) 0.0047(6) 0.0033(6)
C212 0.0178(8) 0.0186(8) 0.0188(8) 0.0037(7) 0.0077(6) 0.0036(6)
C213 0.0153(8) 0.0202(9) 0.0217(8) 0.0029(7) 0.0056(6) -0.0006(6)
C214 0.0187(8) 0.0172(8) 0.0189(8) 0.0030(7) 0.0067(6) 0.0020(6)
C215 0.0218(9) 0.0199(9) 0.0227(8) 0.0002(7) 0.0068(7) -0.0019(7)
C216 0.0276(9) 0.0210(9) 0.0194(8) -0.0017(7) 0.0094(7) 0.0019(7)
C217 0.0225(9) 0.0219(9) 0.0215(8) 0.0033(7) 0.0126(7) 0.0048(7)
C218 0.0173(8) 0.0193(9) 0.0196(8) 0.0026(7) 0.0067(7) 0.0009(6)
C219 0.0168(8) 0.0150(8) 0.0186(8) 0.0041(6) 0.0064(6) 0.0033(6)
C220 0.0148(8) 0.0176(8) 0.0182(8) 0.0030(7) 0.0046(6) 0.0015(6)
C221 0.0174(8) 0.0193(9) 0.0218(8) 0.0023(7) 0.0077(7) 0.0008(7)
C222 0.0181(8) 0.0187(8) 0.0197(8) 0.0001(7) 0.0076(7) 0.0006(6)
C223 0.0153(8) 0.0174(8) 0.0194(8) -0.0029(7) 0.0054(6) -0.0018(6)
C224 0.0180(8) 0.0183(9) 0.0173(8) -0.0020(6) 0.0047(6) -0.0019(6)
C225 0.0161(8) 0.0202(9) 0.0195(8) -0.0039(7) 0.0069(6) -0.0020(6)
C226 0.0154(8) 0.0194(9) 0.0216(8) -0.0019(7) 0.0048(6) 0.0007(6)
C227 0.0178(8) 0.0161(8) 0.0201(8) -0.0025(7) 0.0065(7) -0.0018(6)
C228 0.0217(9) 0.0195(9) 0.0225(8) -0.0003(7) 0.0063(7) 0.0021(7)
C229 0.0274(9) 0.0216(9) 0.0208(8) 0.0007(7) 0.0078(7) -0.0019(7)
C230 0.0220(9) 0.0249(9) 0.0214(8) -0.0030(7) 0.0103(7) -0.0037(7)
C231 0.0174(8) 0.0218(9) 0.0207(8) -0.0032(7) 0.0065(7) 0.0000(7)
C232 0.0159(8) 0.0171(8) 0.0187(8) -0.0056(7) 0.0049(6) -0.0030(6)
C233 0.0168(8) 0.0223(9) 0.0216(8) -0.0031(7) 0.0066(7) -0.0005(7)
C1 0.0363(12) 0.0587(15) 0.0377(11) -0.0034(11) 0.0032(9) -0.0054(10)
N2 0.0271(8) 0.0244(8) 0.0239(7) -0.0008(6) 0.0053(6) -0.0011(6)
C3 0.0544(14) 0.0477(14) 0.0496(13) 0.0132(11) 0.0191(11) 0.0209(11)
C4A 0.035(2) 0.025(2) 0.0280(17) 0.0031(13) 0.0167(17) -0.0009(16)
O5A 0.0426(13) 0.0464(13) 0.0378(12) -0.0156(9) 0.0090(10) -0.0123(9)
O5B 0.070(6) 0.025(5) 0.052(4) 0.001(3) 0.026(4) 0.010(4)

loop_
_atom_type_symbol
_atom_type_description
_atom_type_scat_dispersion_real
_atom_type_scat_dispersion_imag
_atom_type_scat_source
C C 0.0033 0.0016 'International Tables Vol C Tables 4.2.6.8 and 6.1.1.4'
H H 0.0000 0.0000 'International Tables Vol C Tables 4.2.6.8 and 6.1.1.4'
N N 0.0061 0.0033 'International Tables Vol C Tables 4.2.6.8 and 6.1.1.4'
O O 0.0106 0.0060 'International Tables Vol C Tables 4.2.6.8 and 6.1.1.4'

loop_
_geom_angle_atom_site_label_1
_geom_angle_atom_site_label_2
_geom_angle_atom_site_label_3
_geom_angle
_geom_angle_site_symmetry_1
_geom_angle_site_symmetry_3
_geom_angle_publ_flag
C16 N11 C12 122.33(15) . . ?
N11 C12 C13 118.27(16) . . ?
N11 C12 C17 117.57(15) . . ?
C13 C12 C17 124.16(17) . . ?
C12 C13 C14 121.32(17) . . ?
C13 C14 C15 118.18(16) . . ?
C13 C14 C18 121.09(17) . . ?
C15 C14 C18 120.73(17) . . ?
C16 C15 C14 119.36(17) . . ?
N11 C16 C15 120.54(17) . . ?
O211 C211 C220 119.08(14) . . ?
O211 C211 C212 119.41(13) . . ?
C220 C211 C212 121.50(14) . . ?
C213 C212 C211 119.21(14) . . ?
C213 C212 C221 119.97(14) . . ?
C211 C212 C221 120.82(14) . . ?
C212 C213 C214 121.74(15) . . ?
C213 C214 C215 121.07(14) . . ?
C213 C214 C219 118.82(14) . . ?
C215 C214 C219 120.08(14) . . ?
C216 C215 C214 121.15(15) . . ?
C215 C216 C217 119.34(15) . . ?
C218 C217 C216 121.10(14) . . ?
C217 C218 C219 121.22(14) . . ?
C218 C219 C220 122.97(14) . . ?
C218 C219 C214 117.10(14) . . ?
C220 C219 C214 119.91(13) . . ?
C211 C220 C219 118.81(14) . . ?
C211 C220 C222 119.71(13) . . ?
C219 C220 C222 121.36(13) . . ?
O221 C221 O222 124.38(14) . . ?
O221 C221 C212 119.31(14) . . ?
O222 C221 C212 116.31(13) . . ?
C223 C222 C220 116.89(13) . . ?
C224 C223 C232 118.76(14) . . ?
C224 C223 C222 119.67(14) . . ?
C232 C223 C222 121.39(13) . . ?
O224 C224 C223 119.13(14) . . ?
O224 C224 C225 119.64(13) . . ?
C223 C224 C225 121.21(14) . . ?
C226 C225 C224 119.44(14) . . ?
C226 C225 C233 120.67(14) . . ?
C224 C225 C233 119.88(14) . . ?
C225 C226 C227 121.55(14) . . ?
C226 C227 C228 121.20(14) . . ?
C226 C227 C232 118.71(14) . . ?
C228 C227 C232 120.01(14) . . ?
C229 C228 C227 121.04(15) . . ?
C228 C229 C230 119.23(15) . . ?
C231 C230 C229 121.30(14) . . ?
C230 C231 C232 121.22(15) . . ?
C223 C232 C231 122.56(14) . . ?
C223 C232 C227 120.20(13) . . ?
C231 C232 C227 117.17(14) . . ?
O233 C233 O234 123.65(14) . . ?
O233 C233 C225 121.55(14) . . ?
O234 C233 C225 114.80(14) . . ?
C4B N2 C3 106.0(10) . . ?
C4A N2 C3 122.7(3) . . ?
C4B N2 C1 135.6(10) . . ?
C4A N2 C1 118.5(3) . . ?
C3 N2 C1 118.36(16) . . ?
O5A C4A N2 126.0(5) . . ?
O5B C4B N2 120(2) . . ?

loop_
_geom_bond_atom_site_label_1
_geom_bond_atom_site_label_2
_geom_bond_distance
_geom_bond_site_symmetry_2
_geom_bond_publ_flag
N11 C16 1.342(2) . ?
N11 C12 1.350(2) . ?
C12 C13 1.377(2) . ?
C12 C17 1.493(2) . ?
C13 C14 1.383(2) . ?
C14 C15 1.397(2) . ?
C14 C18 1.502(2) . ?
C15 C16 1.368(2) . ?
O211 C211 1.3623(18) . ?
O221 C221 1.2587(18) . ?
O222 C221 1.2689(18) . ?
O224 C224 1.3612(18) . ?
O233 C233 1.2387(18) . ?
O234 C233 1.2991(18) . ?
C211 C220 1.385(2) . ?
C211 C212 1.430(2) . ?
C212 C213 1.367(2) . ?
C212 C221 1.497(2) . ?
C213 C214 1.408(2) . ?
C214 C215 1.411(2) . ?
C214 C219 1.432(2) . ?
C215 C216 1.365(2) . ?
C216 C217 1.413(2) . ?
C217 C218 1.368(2) . ?
C218 C219 1.424(2) . ?
C219 C220 1.425(2) . ?
C220 C222 1.527(2) . ?
C222 C223 1.523(2) . ?
C223 C224 1.389(2) . ?
C223 C232 1.422(2) . ?
C224 C225 1.432(2) . ?
C225 C226 1.369(2) . ?
C225 C233 1.495(2) . ?
C226 C227 1.410(2) . ?
C227 C228 1.417(2) . ?
C227 C232 1.431(2) . ?
C228 C229 1.370(2) . ?
C229 C230 1.411(2) . ?
C230 C231 1.368(2) . ?
C231 C232 1.425(2) . ?
C1 N2 1.446(2) . ?
N2 C4B 1.32(3) . ?
N2 C4A 1.340(5) . ?
N2 C3 1.442(2) . ?
C4A O5A 1.219(5) . ?
C4B O5B 1.22(2) . ?

loop_
_geom_hbond_atom_site_label_D
_geom_hbond_atom_site_label_H
_geom_hbond_atom_site_label_A
_geom_hbond_distance_DH
_geom_hbond_distance_HA
_geom_hbond_distance_DA
_geom_hbond_angle_DHA
_geom_hbond_site_symmetry_A
N11 H11 O221 0.97(2) 1.79(2) 2.7534(17) 171.0(18) .
O234 H234 O222 1.14(2) 1.32(2) 2.4514(15) 173(2) 1_655
